data_4113792
loop_
_publ_author_name
'A. Tessa ten Cate'
'Patricia Y. W. Dankers'
'Huub Kooijman'
'Anthony L. Spek'
'Rint P. Sijbesma'
'E. W. Meijer'

_publ_contact_author_address
;   Bijvoet Center for Biomolecular Research
    Department of Crystal and Structural Chemistry
    Utrecht University
    Padualaan 8
    3584 CH Utrecht
    The Netherlands
;
_publ_contact_author_email h.kooijman@chem.uu.nl
_publ_contact_author_fax '+31 30 2533940'
_publ_contact_author_name '   Dr. H. Kooijman'
_publ_contact_author_phone '+31 30 2532533'
_publ_section_title
;
 Enantioselective Cyclization of Racemic Supramolecular Polymers
;
_journal_name_full 'Journal of the American Chemical Society'
_journal_page_first 6860
_journal_page_last 6861
_journal_paper_doi 10.1021/ja034273g
_journal_volume 125
_journal_year 2003
_chemical_compound_source 'see text'
_chemical_formula_moiety '2(C19 H28 N8 O4), 3(C2 H4 O2)'
_chemical_formula_sum 'C44 H68 N16 O14'
_chemical_formula_weight 1045.14
_chemical_name_systematic ' ?'
_space_group_IT_number 2
_symmetry_cell_setting triclinic
_symmetry_Int_Tables_number 2
_symmetry_space_group_name_Hall '-P 1'
_symmetry_space_group_name_H-M 'P -1'
_atom_sites_solution_hydrogens mixed
_atom_sites_solution_primary direct
_atom_sites_solution_secondary difmap
_audit_creation_date 'Apr 11 14:56:23 2003'
_audit_creation_method 'PLATON <TABLE ACC> option'
_audit_update_record ' ?'
_cell_angle_alpha 82.746(12)
_cell_angle_beta 82.149(10)
_cell_angle_gamma 75.847(12)
_cell_formula_units_Z 2
_cell_length_a 10.8659(10)
_cell_length_b 14.784(2)
_cell_length_c 16.870(3)
_cell_measurement_reflns_used 250
_cell_measurement_temperature 150
_cell_measurement_theta_max 25.0
_cell_measurement_theta_min 2.0
_cell_volume 2590.9(6)
_computing_cell_refinement 'Denzo (Otwinowski & Minor, 1997)'
_computing_data_collection 'Collect (Nonius, 1998)'
_computing_data_reduction 'Denzo (Otwinowski & Minor, 1997)'
_computing_molecular_graphics 'PLATON (Spek, 2002)'
_computing_structure_refinement 'SHELXL-97 (Sheldrick, 1997)'
_computing_structure_solution 'SHELXS97 (Sheldrick, 1997)'
_diffrn_ambient_temperature 150
_diffrn_detector_area_resol_mean 18.4
_diffrn_measured_fraction_theta_full 0.997
_diffrn_measured_fraction_theta_max 0.997
_diffrn_measurement_device_type 'Nonius Kappa CCD area detector'
_diffrn_measurement_method '\f scans and \w scans with \k offset'
_diffrn_radiation_monochromator graphite
_diffrn_radiation_probe x-ray
_diffrn_radiation_source 'Rotating Anode'
_diffrn_radiation_type MoK\a
_diffrn_radiation_wavelength 0.71073
_diffrn_reflns_av_R_equivalents 0.0698
_diffrn_reflns_av_sigmaI/netI 0.0697
_diffrn_reflns_limit_h_max 14
_diffrn_reflns_limit_h_min -14
_diffrn_reflns_limit_k_max 19
_diffrn_reflns_limit_k_min -19
_diffrn_reflns_limit_l_max 21
_diffrn_reflns_limit_l_min -21
_diffrn_reflns_number 71935
_diffrn_reflns_reduction_process ' ?'
_diffrn_reflns_theta_full 27.47
_diffrn_reflns_theta_max 27.47
_diffrn_reflns_theta_min 1.22
_diffrn_standards_number 0
_exptl_absorpt_coefficient_mu 0.102
_exptl_absorpt_correction_type none
_exptl_crystal_colour colourless
_exptl_crystal_density_diffrn 1.340
_exptl_crystal_density_method 'Not Measured'
_exptl_crystal_description plate
_exptl_crystal_F_000 1112
_exptl_crystal_size_max 0.280
_exptl_crystal_size_mid 0.250
_exptl_crystal_size_min 0.080
_refine_diff_density_max 0.416
_refine_diff_density_min -0.274
_refine_diff_density_rms 0.056
_refine_ls_abs_structure_Flack none
_refine_ls_extinction_method none
_refine_ls_goodness_of_fit_ref 1.038
_refine_ls_hydrogen_treatment mixed
_refine_ls_matrix_type full
_refine_ls_number_parameters 721
_refine_ls_number_reflns 11813
_refine_ls_number_restraints 0
_refine_ls_restrained_S_all 1.038
_refine_ls_R_factor_all 0.1068
_refine_ls_R_factor_gt 0.0501
_refine_ls_shift/su_max 0.003
_refine_ls_shift/su_mean 0.000
_refine_ls_structure_factor_coef Fsqd
_refine_ls_weighting_details 'w=1/[\s^2^(F~o~^2^)+(0.0651P)^2^+0.08P] where P=(F~o~^2^+2Fc^2^)/3'
_refine_ls_weighting_scheme calc
_refine_ls_wR_factor_gt 0.1146
_refine_ls_wR_factor_ref 0.1333
_reflns_number_gt 7020
_reflns_number_total 11813
_reflns_threshold_expression I>2\s(I)
_cod_data_source_file ja034273gsi20030428_105936.cif
_cod_data_source_block 1b
_cod_database_code 4113792

loop_
_symmetry_equiv_pos_as_xyz
x,y,z
-x,-y,-z

loop_
_atom_site_aniso_label
_atom_site_aniso_U_11
_atom_site_aniso_U_22
_atom_site_aniso_U_33
_atom_site_aniso_U_23
_atom_site_aniso_U_13
_atom_site_aniso_U_12
O131 0.0315(8) 0.0229(7) 0.0443(8) -0.0005(6) 0.0047(6) -0.0049(6)
O132 0.0348(8) 0.0270(8) 0.0326(8) -0.0021(6) 0.0068(6) -0.0065(6)
O141 0.0322(8) 0.0255(8) 0.0456(9) -0.0009(6) 0.0036(6) -0.0066(6)
O142 0.0390(8) 0.0276(8) 0.0480(9) -0.0128(7) 0.0124(7) -0.0068(6)
N151 0.0241(8) 0.0213(9) 0.0310(9) -0.0049(7) 0.0000(7) -0.0034(7)
N152 0.0268(9) 0.0244(9) 0.0331(10) -0.0025(7) 0.0044(7) -0.0056(7)
N153 0.0277(9) 0.0208(9) 0.0289(9) -0.0038(7) 0.0056(7) -0.0048(7)
N154 0.0311(9) 0.0216(9) 0.0300(9) -0.0030(7) 0.0025(7) -0.0080(7)
N161 0.0272(9) 0.0247(9) 0.0264(9) -0.0012(7) 0.0001(7) -0.0059(7)
N162 0.0257(9) 0.0208(8) 0.0314(9) -0.0025(7) 0.0006(7) -0.0036(7)
N163 0.0265(9) 0.0228(9) 0.0311(9) -0.0052(7) 0.0064(7) -0.0042(7)
N164 0.0270(9) 0.0212(9) 0.0349(10) -0.0033(7) 0.0035(7) -0.0036(7)
C101 0.0430(12) 0.0257(11) 0.0394(12) -0.0052(9) -0.0098(10) -0.0051(9)
C102 0.0395(12) 0.0230(10) 0.0272(11) -0.0004(8) -0.0002(9) -0.0095(9)
C103 0.0379(12) 0.0260(11) 0.0350(12) -0.0017(9) 0.0016(9) -0.0112(9)
C104 0.0297(11) 0.0292(11) 0.0365(12) -0.0040(9) -0.0001(9) -0.0064(9)
C105 0.0309(11) 0.0232(10) 0.0373(12) -0.0029(9) 0.0008(9) -0.0074(8)
C106 0.0271(11) 0.0218(10) 0.0371(12) -0.0047(9) -0.0002(9) -0.0061(8)
C107 0.0433(13) 0.0359(13) 0.0473(13) -0.0051(10) -0.0105(10) -0.0117(10)
C111 0.0338(12) 0.0351(12) 0.0501(14) -0.0060(10) 0.0147(10) -0.0050(9)
C112 0.0238(10) 0.0264(11) 0.0380(11) -0.0091(9) 0.0016(9) -0.0057(8)
C113 0.0242(10) 0.0221(10) 0.0393(12) -0.0083(9) 0.0032(9) -0.0041(8)
C114 0.0240(10) 0.0239(11) 0.0328(11) -0.0043(9) -0.0032(8) -0.0058(8)
C115 0.0230(10) 0.0251(10) 0.0263(10) -0.0056(8) -0.0011(8) -0.0074(8)
C116 0.0267(10) 0.0231(10) 0.0286(11) -0.0021(8) -0.0033(9) -0.0067(8)
C121 0.0276(11) 0.0340(12) 0.0390(12) -0.0079(9) 0.0038(9) -0.0053(9)
C122 0.0210(10) 0.0331(12) 0.0243(10) -0.0017(8) -0.0048(8) -0.0037(8)
C123 0.0231(10) 0.0285(11) 0.0285(11) 0.0015(8) 0.0008(8) -0.0074(8)
C124 0.0277(11) 0.0274(11) 0.0267(10) -0.0005(8) -0.0049(8) -0.0045(8)
C125 0.0248(10) 0.0255(11) 0.0220(10) -0.0014(8) -0.0022(8) -0.0048(8)
C126 0.0279(11) 0.0249(11) 0.0283(11) -0.0031(8) -0.0024(9) -0.0045(8)
O231 0.0412(8) 0.0207(7) 0.0400(8) -0.0040(6) 0.0087(6) -0.0090(6)
O232 0.0309(8) 0.0252(7) 0.0392(8) -0.0068(6) 0.0080(6) -0.0084(6)
O241 0.0627(11) 0.0246(9) 0.0658(11) -0.0101(7) 0.0338(8) -0.0129(7)
O242 0.0338(8) 0.0281(8) 0.0463(9) -0.0036(7) 0.0032(7) 0.0020(6)
N251 0.0295(9) 0.0180(8) 0.0270(9) -0.0025(7) 0.0003(7) -0.0044(7)
N252 0.0286(9) 0.0181(8) 0.0295(9) -0.0030(7) 0.0015(7) -0.0050(7)
N253 0.0294(9) 0.0200(8) 0.0280(9) -0.0055(7) 0.0058(7) -0.0057(7)
N254 0.0307(9) 0.0194(9) 0.0383(10) -0.0041(7) 0.0046(8) -0.0064(7)
N261 0.0294(9) 0.0234(9) 0.0328(9) -0.0050(7) 0.0059(7) -0.0086(7)
N262 0.0274(9) 0.0246(9) 0.0352(10) -0.0078(8) 0.0011(7) -0.0041(7)
N263 0.0267(9) 0.0212(9) 0.0324(9) -0.0028(7) 0.0041(7) -0.0005(7)
N264 0.0324(10) 0.0219(9) 0.0369(10) -0.0005(7) 0.0020(8) -0.0007(7)
C201 0.0676(16) 0.0303(13) 0.0585(15) -0.0076(11) -0.0197(13) -0.0066(11)
C202 0.0353(12) 0.0186(10) 0.0422(12) -0.0039(9) 0.0022(9) -0.0077(8)
C203 0.0436(13) 0.0220(11) 0.0447(13) -0.0018(9) -0.0015(10) -0.0076(9)
C204 0.0416(13) 0.0312(12) 0.0470(13) -0.0048(10) 0.0007(10) -0.0075(10)
C205 0.0439(13) 0.0252(11) 0.0453(13) -0.0004(9) -0.0029(10) -0.0060(9)
C206 0.0399(12) 0.0232(11) 0.0385(12) 0.0024(9) -0.0014(10) -0.0031(9)
C207 0.0636(16) 0.0375(13) 0.0400(13) 0.0051(10) -0.0041(11) -0.0127(11)
C211 0.0281(11) 0.0276(11) 0.0372(12) -0.0034(9) 0.0030(9) -0.0050(8)
C212 0.0247(10) 0.0233(10) 0.0237(10) -0.0032(8) -0.0028(8) -0.0024(8)
C213 0.0285(10) 0.0217(10) 0.0276(10) -0.0033(8) -0.0005(8) -0.0014(8)
C214 0.0311(11) 0.0214(10) 0.0256(10) -0.0018(8) -0.0039(8) -0.0046(8)
C215 0.0260(10) 0.0220(10) 0.0215(10) -0.0030(8) -0.0029(8) -0.0037(8)
C216 0.0312(11) 0.0241(11) 0.0243(10) -0.0039(8) -0.0012(9) -0.0077(8)
C221 0.0305(11) 0.0375(13) 0.0538(14) -0.0229(11) 0.0109(10) -0.0104(9)
C222 0.0257(11) 0.0346(12) 0.0372(12) -0.0129(9) 0.0044(9) -0.0124(9)
C223 0.0391(12) 0.0322(12) 0.0455(13) -0.0122(10) 0.0159(10) -0.0163(10)
C224 0.0385(12) 0.0286(12) 0.0429(13) -0.0101(10) 0.0106(10) -0.0130(9)
C225 0.0241(10) 0.0260(11) 0.0285(10) -0.0078(8) -0.0008(8) -0.0048(8)
C226 0.0309(11) 0.0246(11) 0.0330(11) -0.0034(9) -0.0055(9) -0.0037(9)
O703 0.0407(10) 0.0379(10) 0.1135(15) 0.0026(10) -0.0089(9) -0.0116(8)
O704 0.0362(9) 0.0246(9) 0.0900(12) -0.0095(8) 0.0088(8) -0.0040(7)
C701 0.0337(13) 0.0294(12) 0.0511(14) 0.0037(10) 0.0025(10) -0.0037(10)
C702 0.0497(17) 0.0386(15) 0.087(2) -0.0096(15) 0.0082(15) 0.0077(12)
O803 0.1152(16) 0.0461(11) 0.0552(11) -0.0181(9) 0.0319(11) -0.0379(10)
O804 0.0862(12) 0.0251(8) 0.0478(10) -0.0032(7) 0.0198(9) -0.0015(8)
C801 0.0445(13) 0.0343(13) 0.0460(14) -0.0146(11) 0.0054(11) -0.0111(10)
C802 0.0749(18) 0.0414(15) 0.0696(18) -0.0219(13) 0.0025(14) -0.0005(13)
O903 0.0349(8) 0.0279(9) 0.0731(11) -0.0053(8) 0.0038(8) -0.0005(6)
O904 0.0298(8) 0.0298(8) 0.0525(9) 0.0035(7) 0.0027(7) -0.0060(6)
C901 0.0317(12) 0.0306(12) 0.0314(11) -0.0037(9) 0.0041(9) -0.0037(9)
C902 0.0379(13) 0.0352(13) 0.0598(15) -0.0109(11) -0.0025(11) -0.0072(10)

loop_
_atom_site_label
_atom_site_type_symbol
_atom_site_thermal_displace_type
_atom_site_fract_x
_atom_site_fract_y
_atom_site_fract_z
_atom_site_occupancy
_atom_site_U_iso_or_equiv
_atom_site_calc_flag
_atom_site_refinement_flags
O131 O Uani 0.82431(12) 0.79205(9) 0.34957(8) 1.000 0.0342(4) . .
O132 O Uani 0.83861(12) 0.39166(8) 0.52396(8) 1.000 0.0327(5) . .
O141 O Uani 1.05224(12) 0.69046(9) 0.07937(8) 1.000 0.0354(5) . .
O142 O Uani 0.97499(13) 0.28098(9) 0.12652(8) 1.000 0.0392(5) . .
N151 N Uani 0.88258(14) 0.63581(10) 0.38452(9) 1.000 0.0259(5) . .
N152 N Uani 0.76513(14) 0.56975(11) 0.49505(10) 1.000 0.0289(5) . .
N153 N Uani 0.93605(15) 0.47678(10) 0.42124(9) 1.000 0.0267(5) . .
N154 N Uani 1.00217(15) 0.31573(10) 0.43996(10) 1.000 0.0277(5) . .
N161 N Uani 0.97292(14) 0.56259(10) 0.12099(9) 1.000 0.0265(5) . .
N162 N Uani 1.08963(14) 0.41576(11) 0.08196(9) 1.000 0.0266(5) . .
N163 N Uani 0.89611(15) 0.43055(11) 0.16392(9) 1.000 0.0278(5) . .
N164 N Uani 0.78623(15) 0.31571(11) 0.20605(10) 1.000 0.0287(5) . .
C101 C Uani 1.11102(19) 0.14999(13) 0.45812(12) 1.000 0.0358(7) . .
C102 C Uani 0.98569(18) 0.22170(13) 0.47300(11) 1.000 0.0300(6) . .
C103 C Uani 0.87560(19) 0.19843(14) 0.43804(11) 1.000 0.0329(7) . .
C104 C Uani 0.89185(18) 0.20076(14) 0.34705(11) 1.000 0.0321(7) . .
C105 C Uani 0.77328(18) 0.19115(13) 0.31368(11) 1.000 0.0307(6) . .
C106 C Uani 0.77310(17) 0.21868(13) 0.22394(11) 1.000 0.0287(6) . .
C107 C Uani 0.6528(2) 0.20768(15) 0.19345(13) 1.000 0.0411(8) . .
C111 C Uani 0.57969(19) 0.65424(15) 0.57646(13) 1.000 0.0419(7) . .
C112 C Uani 0.68257(17) 0.65433(13) 0.50807(12) 1.000 0.0294(6) . .
C113 C Uani 0.69906(17) 0.72984(13) 0.45816(11) 1.000 0.0289(6) . .
C114 C Uani 0.80287(17) 0.72218(13) 0.39508(11) 1.000 0.0267(6) . .
C115 C Uani 0.85969(16) 0.56331(13) 0.43334(11) 1.000 0.0244(6) . .
C116 C Uani 0.92051(17) 0.39250(12) 0.46551(11) 1.000 0.0260(6) . .
C121 C Uani 1.29107(18) 0.38508(14) -0.00405(12) 1.000 0.0342(7) . .
C122 C Uani 1.18460(17) 0.45346(13) 0.03779(10) 1.000 0.0265(6) . .
C123 C Uani 1.17407(17) 0.54590(13) 0.03583(11) 1.000 0.0272(6) . .
C124 C Uani 1.06652(17) 0.60355(13) 0.07877(11) 1.000 0.0276(6) . .
C125 C Uani 0.98782(17) 0.47149(13) 0.12136(10) 1.000 0.0244(6) . .
C126 C Uani 0.89095(17) 0.33663(13) 0.16378(11) 1.000 0.0273(6) . .
O231 O Uani -0.16138(12) 0.67045(9) 0.70924(8) 1.000 0.0348(4) . .
O232 O Uani -0.26957(12) 0.26903(9) 0.77638(8) 1.000 0.0322(4) . .
O241 O Uani 0.34628(15) 0.57222(10) 0.66999(9) 1.000 0.0540(6) . .
O242 O Uani 0.38464(12) 0.15645(9) 0.81499(8) 1.000 0.0384(5) . .
N251 N Uani -0.14501(14) 0.51459(10) 0.70994(9) 1.000 0.0253(5) . .
N252 N Uani -0.30197(14) 0.44703(11) 0.78787(9) 1.000 0.0259(5) . .
N253 N Uani -0.12590(15) 0.35545(10) 0.71677(9) 1.000 0.0264(5) . .
N254 N Uani -0.08196(16) 0.19639(10) 0.70968(10) 1.000 0.0300(5) . .
N261 N Uani 0.30257(14) 0.44085(10) 0.74065(9) 1.000 0.0288(5) . .
N262 N Uani 0.43203(14) 0.29417(11) 0.70989(10) 1.000 0.0294(5) . .
N263 N Uani 0.25909(15) 0.30667(11) 0.81014(9) 1.000 0.0283(5) . .
N264 N Uani 0.20282(16) 0.19053(11) 0.90085(10) 1.000 0.0321(6) . .
C201 C Uani -0.1179(2) 0.05550(15) 0.66098(14) 1.000 0.0514(8) . .
C202 C Uani -0.09904(19) 0.10078(12) 0.73344(12) 1.000 0.0323(7) . .
C203 C Uani 0.0156(2) 0.04203(13) 0.77384(12) 1.000 0.0372(7) . .
C204 C Uani 0.0434(2) 0.08359(14) 0.84508(13) 1.000 0.0405(7) . .
C205 C Uani 0.1717(2) 0.03714(14) 0.87492(13) 1.000 0.0389(7) . .
C206 C Uani 0.2091(2) 0.09314(13) 0.93442(12) 1.000 0.0354(7) . .
C207 C Uani 0.1303(2) 0.09343(15) 1.01510(13) 1.000 0.0478(8) . .
C211 C Uani -0.48815(17) 0.52946(13) 0.86993(12) 1.000 0.0318(7) . .
C212 C Uani -0.36908(17) 0.53167(12) 0.81410(10) 1.000 0.0244(6) . .
C213 C Uani -0.32187(17) 0.60755(13) 0.78922(11) 1.000 0.0269(6) . .
C214 C Uani -0.20729(17) 0.60051(13) 0.73534(11) 1.000 0.0263(6) . .
C215 C Uani -0.19243(17) 0.44149(12) 0.73833(10) 1.000 0.0234(6) . .
C216 C Uani -0.16601(18) 0.27145(13) 0.73744(11) 1.000 0.0263(6) . .
C221 C Uani 0.61336(19) 0.26827(14) 0.60624(13) 1.000 0.0400(7) . .
C222 C Uani 0.50623(17) 0.33402(14) 0.64947(12) 1.000 0.0315(7) . .
C223 C Uani 0.47647(19) 0.42759(14) 0.63359(13) 1.000 0.0387(7) . .
C224 C Uani 0.37309(19) 0.48513(14) 0.68056(12) 1.000 0.0366(7) . .
C225 C Uani 0.33271(17) 0.34876(13) 0.75259(11) 1.000 0.0261(6) . .
C226 C Uani 0.28748(18) 0.21207(13) 0.84058(11) 1.000 0.0297(6) . .
O703 O Uani 0.50492(15) -0.08988(11) 0.37050(12) 1.000 0.0644(7) . .
O704 O Uani 0.68050(14) -0.03737(10) 0.36367(11) 1.000 0.0520(6) . .
C701 C Uani 0.5559(2) -0.02703(15) 0.37382(13) 1.000 0.0401(8) . .
C702 C Uani 0.4859(2) 0.07014(17) 0.38995(19) 1.000 0.0628(10) . .
O803 O Uani 0.33239(19) 0.20074(12) 0.13142(10) 1.000 0.0716(7) . .
O804 O Uani 0.25295(17) 0.15489(10) 0.25213(9) 1.000 0.0577(6) . .
C801 C Uani 0.3199(2) 0.13893(15) 0.18233(14) 1.000 0.0413(8) . .
C802 C Uani 0.3746(3) 0.03689(16) 0.17396(16) 1.000 0.0638(10) . .
O903 O Uani 0.38147(13) 0.67738(10) 0.04461(9) 1.000 0.0474(5) . .
O904 O Uani 0.21571(12) 0.79992(9) 0.03516(9) 1.000 0.0389(5) . .
C901 C Uani 0.33881(19) 0.76141(14) 0.03828(11) 1.000 0.0325(7) . .
C902 C Uani 0.4175(2) 0.83189(15) 0.03307(14) 1.000 0.0442(8) . .
H10A H Uiso 1.13800 0.15100 0.40020 1.000 0.0540 calc R
H10B H Uiso 1.09940 0.08740 0.47930 1.000 0.0540 calc R
H10C H Uiso 1.17650 0.16530 0.48530 1.000 0.0540 calc R
H10D H Uiso 0.86660 0.13520 0.46130 1.000 0.0400 calc R
H10E H Uiso 0.79550 0.24360 0.45480 1.000 0.0400 calc R
H10F H Uiso 0.96440 0.14920 0.33050 1.000 0.0390 calc R
H10G H Uiso 0.91300 0.26060 0.32350 1.000 0.0390 calc R
H10H H Uiso 0.76570 0.12530 0.32510 1.000 0.0370 calc R
H10I H Uiso 0.69730 0.23080 0.34200 1.000 0.0370 calc R
H10J H Uiso 0.57770 0.24540 0.22290 1.000 0.0620 calc R
H10K H Uiso 0.64870 0.14160 0.20180 1.000 0.0620 calc R
H10L H Uiso 0.65430 0.22890 0.13600 1.000 0.0620 calc R
H11A H Uiso 0.54560 0.71820 0.59150 1.000 0.0630 calc R
H11B H Uiso 0.61490 0.61380 0.62250 1.000 0.0630 calc R
H11C H Uiso 0.51100 0.63070 0.56020 1.000 0.0630 calc R
H12A H Uiso 1.34030 0.41920 -0.04500 1.000 0.0510 calc R
H12B H Uiso 1.25550 0.34280 -0.02980 1.000 0.0510 calc R
H12C H Uiso 1.34710 0.34850 0.03520 1.000 0.0510 calc R
H102 H Uiso 0.96310 0.22230 0.53240 1.000 0.0360 calc R
H106 H Uiso 0.84840 0.17700 0.19550 1.000 0.0350 calc R
H113 H Uiso 0.64150 0.78880 0.46470 1.000 0.0350 calc R
H123 H Uiso 1.23840 0.57350 0.00570 1.000 0.0330 calc R
H152 H Uiso 0.7606(18) 0.5144(14) 0.5248(12) 1.000 0.0350 . .
H153 H Uiso 0.9989(18) 0.4764(13) 0.3766(11) 1.000 0.0320 . .
H154 H Uiso 1.0547(18) 0.3214(13) 0.3937(12) 1.000 0.0330 . .
H162 H Uiso 1.0881(18) 0.3577(14) 0.0868(11) 1.000 0.0320 . .
H163 H Uiso 0.8352(18) 0.4685(13) 0.1930(11) 1.000 0.0330 . .
H164 H Uiso 0.7409(18) 0.3557(14) 0.2415(11) 1.000 0.0340 . .
H20A H Uiso -0.18970 0.09550 0.63450 1.000 0.0770 calc R
H20B H Uiso -0.13610 -0.00600 0.67890 1.000 0.0770 calc R
H20C H Uiso -0.04010 0.04800 0.62310 1.000 0.0770 calc R
H20D H Uiso 0.00030 -0.02100 0.79200 1.000 0.0450 calc R
H20E H Uiso 0.09190 0.03430 0.73360 1.000 0.0450 calc R
H20F H Uiso -0.02470 0.07880 0.88970 1.000 0.0490 calc R
H20G H Uiso 0.04020 0.15100 0.83000 1.000 0.0490 calc R
H20H H Uiso 0.23810 0.02950 0.82830 1.000 0.0470 calc R
H20I H Uiso 0.16850 -0.02610 0.90130 1.000 0.0470 calc R
H20J H Uiso 0.16100 0.12940 1.05000 1.000 0.0720 calc R
H20K H Uiso 0.13790 0.02890 1.03970 1.000 0.0720 calc R
H20L H Uiso 0.04060 0.12220 1.00810 1.000 0.0720 calc R
H21A H Uiso -0.52290 0.59110 0.88990 1.000 0.0480 calc R
H21B H Uiso -0.46810 0.48210 0.91540 1.000 0.0480 calc R
H21C H Uiso -0.55140 0.51370 0.84110 1.000 0.0480 calc R
H22A H Uiso 0.57870 0.23140 0.57430 1.000 0.0600 calc R
H22B H Uiso 0.66450 0.22610 0.64540 1.000 0.0600 calc R
H22C H Uiso 0.66730 0.30410 0.57060 1.000 0.0600 calc R
H202 H Uiso -0.17700 0.10420 0.77310 1.000 0.0390 calc R
H206 H Uiso 0.29990 0.06390 0.94360 1.000 0.0420 calc R
H213 H Uiso -0.36500 0.66640 0.80760 1.000 0.0320 calc R
H223 H Uiso 0.52440 0.45630 0.59070 1.000 0.0460 calc R
H252 H Uiso -0.3230(18) 0.3949(14) 0.8032(11) 1.000 0.0310 . .
H253 H Uiso -0.0530(18) 0.3573(13) 0.6840(11) 1.000 0.0320 . .
H254 H Uiso -0.003(2) 0.2019(14) 0.6892(12) 1.000 0.0360 . .
H262 H Uiso 0.4451(18) 0.2339(14) 0.7223(12) 1.000 0.0350 . .
H263 H Uiso 0.1917(19) 0.3430(13) 0.8293(11) 1.000 0.0340 . .
H264 H Uiso 0.126(2) 0.2278(14) 0.9084(12) 1.000 0.0390 . .
H70A H Uiso 0.39460 0.07240 0.40260 1.000 0.124(12) calc R
H70B H Uiso 0.49920 0.11340 0.34230 1.000 0.141(15) calc R
H70C H Uiso 0.51810 0.08850 0.43560 1.000 0.119(13) calc R
H704 H Uiso 0.71600 -0.09400 0.35890 1.000 0.059(8) calc R
H80A H Uiso 0.31050 0.00950 0.15640 1.000 0.0960 calc R
H80B H Uiso 0.39910 0.00490 0.22590 1.000 0.0960 calc R
H80C H Uiso 0.45000 0.02950 0.13410 1.000 0.0960 calc R
H804 H Uiso 0.22830 0.21300 0.25500 1.000 0.0870 calc R
H90A H Uiso 0.44220 0.83450 0.08630 1.000 0.0660 calc R
H90B H Uiso 0.36770 0.89360 0.01400 1.000 0.0660 calc R
H90C H Uiso 0.49430 0.81400 -0.00460 1.000 0.0660 calc R
H904 H Uiso 0.17390 0.75830 0.04660 1.000 0.0580 calc R

loop_
_atom_type_symbol
_atom_type_description
_atom_type_scat_dispersion_real
_atom_type_scat_dispersion_imag
_atom_type_scat_source
O O 0.0106 0.0060 'International Tables Vol C Tables 4.2.6.8 and 6.1.1.4'
N N 0.0061 0.0033 'International Tables Vol C Tables 4.2.6.8 and 6.1.1.4'
H H 0.0000 0.0000 'International Tables Vol C Tables 4.2.6.8 and 6.1.1.4'
C C 0.0033 0.0016 'International Tables Vol C Tables 4.2.6.8 and 6.1.1.4'

loop_
_geom_angle_atom_site_label_1
_geom_angle_atom_site_label_2
_geom_angle_atom_site_label_3
_geom_angle
_geom_angle_publ_flag
C114 N151 C115 118.04(16) yes
C112 N152 C115 120.49(16) yes
C115 N153 C116 125.06(16) yes
C102 N154 C116 120.50(16) yes
C124 N161 C125 118.27(16) yes
C122 N162 C125 120.42(16) yes
C125 N163 C126 125.40(16) yes
C106 N164 C126 121.63(16) yes
C701 O704 H704 109.46 no
C112 N152 H152 124.6(13) no
C115 N152 H152 114.9(13) no
C116 N153 H153 120.5(11) no
C115 N153 H153 114.3(11) no
C116 N154 H154 118.8(12) no
C102 N154 H154 118.8(12) no
C122 N162 H162 125.0(13) no
C125 N162 H162 114.6(13) no
C125 N163 H163 115.1(12) no
C126 N163 H163 119.5(12) no
C106 N164 H164 115.2(12) no
C126 N164 H164 117.9(13) no
C214 N251 C215 118.17(16) yes
C212 N252 C215 120.48(16) yes
C215 N253 C216 125.41(16) yes
C202 N254 C216 121.65(17) yes
C224 N261 C225 118.96(16) yes
C222 N262 C225 120.43(16) yes
C225 N263 C226 126.05(16) yes
C206 N264 C226 121.34(16) yes
C801 O804 H804 109.46 no
C215 N252 H252 115.5(13) no
C212 N252 H252 123.9(13) no
C215 N253 H253 113.4(12) no
C216 N253 H253 121.1(12) no
C202 N254 H254 116.6(13) no
C216 N254 H254 119.0(13) no
C225 N262 H262 116.9(13) no
C222 N262 H262 122.6(13) no
C226 N263 H263 119.3(13) no
C225 N263 H263 114.6(13) no
C206 N264 H264 113.7(14) no
C226 N264 H264 120.3(13) no
C901 O904 H904 109.49 no
C101 C102 C103 112.75(16) no
N154 C102 C101 109.63(16) yes
N154 C102 C103 110.44(15) yes
C102 C103 C104 114.35(17) no
C103 C104 C105 112.89(16) no
C104 C105 C106 113.91(16) no
C105 C106 C107 111.91(16) no
N164 C106 C105 109.29(15) yes
N164 C106 C107 110.28(16) yes
C111 C112 C113 125.28(18) no
N152 C112 C113 118.03(18) yes
N152 C112 C111 116.69(17) yes
C112 C113 C114 120.58(18) no
O131 C114 N151 118.75(17) yes
N151 C114 C113 119.02(16) yes
O131 C114 C113 122.23(17) yes
N151 C115 N153 118.20(16) yes
N152 C115 N153 118.05(16) yes
N151 C115 N152 123.75(17) yes
O132 C116 N153 121.39(16) yes
N153 C116 N154 114.55(16) yes
O132 C116 N154 124.04(16) yes
N162 C122 C123 118.25(17) yes
N162 C122 C121 115.47(16) yes
C121 C122 C123 126.28(17) no
C122 C123 C124 120.53(17) no
O141 C124 C123 123.17(17) yes
N161 C124 C123 118.93(16) yes
O141 C124 N161 117.89(17) yes
N161 C125 N163 118.41(17) yes
N162 C125 N163 118.01(17) yes
N161 C125 N162 123.58(17) yes
O142 C126 N163 121.77(17) yes
O142 C126 N164 124.63(18) yes
N163 C126 N164 113.58(16) yes
C102 C101 H10C 109.49 no
C102 C101 H10B 109.46 no
H10A C101 H10C 109.50 no
H10A C101 H10B 109.49 no
H10B C101 H10C 109.44 no
C102 C101 H10A 109.45 no
C101 C102 H102 107.96 no
C103 C102 H102 107.92 no
N154 C102 H102 107.98 no
H10D C103 H10E 107.59 no
C104 C103 H10E 108.72 no
C102 C103 H10D 108.68 no
C104 C103 H10D 108.64 no
C102 C103 H10E 108.65 no
C103 C104 H10F 109.02 no
H10F C104 H10G 107.78 no
C105 C104 H10G 108.97 no
C105 C104 H10F 109.01 no
C103 C104 H10G 109.04 no
C106 C105 H10H 108.74 no
C104 C105 H10H 108.78 no
H10H C105 H10I 107.68 no
C104 C105 H10I 108.81 no
C106 C105 H10I 108.74 no
C107 C106 H106 108.42 no
C105 C106 H106 108.43 no
N164 C106 H106 108.43 no
C106 C107 H10K 109.50 no
C106 C107 H10J 109.49 no
H10J C107 H10L 109.45 no
H10K C107 H10L 109.45 no
C106 C107 H10L 109.50 no
H10J C107 H10K 109.44 no
C112 C111 H11B 109.45 no
H11B C111 H11C 109.53 no
C112 C111 H11A 109.49 no
H11A C111 H11C 109.42 no
H11A C111 H11B 109.48 no
C112 C111 H11C 109.46 no
C114 C113 H113 119.68 no
C112 C113 H113 119.73 no
C122 C121 H12C 109.49 no
H12A C121 H12C 109.45 no
C122 C121 H12B 109.48 no
H12A C121 H12B 109.44 no
H12B C121 H12C 109.49 no
C122 C121 H12A 109.47 no
C124 C123 H123 119.71 no
C122 C123 H123 119.75 no
N254 C202 C203 109.95(17) yes
N254 C202 C201 110.91(16) yes
C201 C202 C203 110.60(16) no
C202 C203 C204 114.00(16) no
C203 C204 C205 114.36(17) no
C204 C205 C206 112.83(17) no
C205 C206 C207 114.33(18) no
N264 C206 C207 108.66(16) yes
N264 C206 C205 111.06(16) yes
N252 C212 C213 118.06(17) yes
N252 C212 C211 115.99(15) yes
C211 C212 C213 125.93(17) no
C212 C213 C214 120.53(17) no
N251 C214 C213 119.08(17) yes
O231 C214 N251 118.45(17) yes
O231 C214 C213 122.46(17) yes
N252 C215 N253 118.52(16) yes
N251 C215 N252 123.58(16) yes
N251 C215 N253 117.90(16) yes
O232 C216 N253 121.94(17) yes
N253 C216 N254 113.58(17) yes
O232 C216 N254 124.47(18) yes
N262 C222 C221 116.44(17) yes
N262 C222 C223 118.15(18) yes
C221 C222 C223 125.41(19) no
C222 C223 C224 121.03(19) no
O241 C224 C223 122.89(19) yes
N261 C224 C223 117.95(17) yes
O241 C224 N261 119.15(18) yes
N261 C225 N262 123.41(17) yes
N262 C225 N263 118.73(17) yes
N261 C225 N263 117.85(17) yes
N263 C226 N264 113.67(17) yes
O242 C226 N264 124.50(17) yes
O242 C226 N263 121.78(17) yes
C202 C201 H20B 109.43 no
H20A C201 H20C 109.54 no
H20B C201 H20C 109.53 no
H20A C201 H20B 109.46 no
C202 C201 H20A 109.43 no
C202 C201 H20C 109.43 no
C203 C202 H202 108.42 no
C201 C202 H202 108.48 no
N254 C202 H202 108.42 no
C204 C203 H20E 108.74 no
C202 C203 H20E 108.73 no
C204 C203 H20D 108.72 no
H20D C203 H20E 107.70 no
C202 C203 H20D 108.77 no
C203 C204 H20G 108.67 no
C205 C204 H20G 108.65 no
H20F C204 H20G 107.64 no
C203 C204 H20F 108.64 no
C205 C204 H20F 108.68 no
C204 C205 H20I 108.99 no
C206 C205 H20I 109.00 no
H20H C205 H20I 107.79 no
C204 C205 H20H 108.98 no
C206 C205 H20H 109.12 no
C205 C206 H206 107.50 no
N264 C206 H206 107.50 no
C207 C206 H206 107.51 no
C206 C207 H20L 109.44 no
C206 C207 H20K 109.52 no
H20K C207 H20L 109.42 no
H20J C207 H20L 109.50 no
C206 C207 H20J 109.48 no
H20J C207 H20K 109.47 no
C212 C211 H21C 109.49 no
H21A C211 H21B 109.43 no
H21B C211 H21C 109.47 no
H21A C211 H21C 109.49 no
C212 C211 H21A 109.49 no
C212 C211 H21B 109.46 no
C212 C213 H213 119.75 no
C214 C213 H213 119.72 no
C222 C221 H22C 109.51 no
C222 C221 H22B 109.48 no
H22B C221 H22C 109.48 no
H22A C221 H22B 109.47 no
H22A C221 H22C 109.42 no
C222 C221 H22A 109.47 no
C224 C223 H223 119.49 no
C222 C223 H223 119.47 no
O704 C701 C702 112.82(19) yes
O703 C701 C702 124.2(2) yes
O703 C701 O704 123.0(2) yes
C701 C702 H70A 109.47 no
H70A C702 H70B 109.52 no
C701 C702 H70B 109.47 no
H70B C702 H70C 109.40 no
C701 C702 H70C 109.48 no
H70A C702 H70C 109.48 no
O803 C801 C802 124.8(2) yes
O804 C801 C802 113.1(2) yes
O803 C801 O804 122.1(2) yes
C801 C802 H80A 109.49 no
C801 C802 H80B 109.46 no
H80A C802 H80B 109.49 no
H80A C802 H80C 109.49 no
H80B C802 H80C 109.45 no
C801 C802 H80C 109.45 no
O903 C901 C902 124.2(2) yes
O904 C901 C902 113.01(17) yes
O903 C901 O904 122.78(19) yes
C901 C902 H90A 109.49 no
C901 C902 H90B 109.44 no
C901 C902 H90C 109.47 no
H90A C902 H90B 109.50 no
H90A C902 H90C 109.50 no
H90B C902 H90C 109.43 no

loop_
_geom_bond_atom_site_label_1
_geom_bond_atom_site_label_2
_geom_bond_distance
_geom_bond_publ_flag
O131 C114 1.257(2) yes
O132 C116 1.236(2) yes
O141 C124 1.257(2) yes
O142 C126 1.230(2) yes
O231 C214 1.261(2) yes
O232 C216 1.229(2) yes
O241 C224 1.244(2) yes
O242 C226 1.232(2) yes
O703 C701 1.203(3) yes
O704 C701 1.314(3) yes
N151 C115 1.319(2) yes
N151 C114 1.374(2) yes
N152 C112 1.372(2) yes
N152 C115 1.354(2) yes
N153 C116 1.404(2) yes
N153 C115 1.366(2) yes
N154 C116 1.337(2) yes
N154 C102 1.474(2) yes
N161 C125 1.316(2) yes
N161 C124 1.379(2) yes
N162 C122 1.377(2) yes
N162 C125 1.355(2) yes
N163 C126 1.404(2) yes
N163 C125 1.366(2) yes
N164 C106 1.466(2) yes
N164 C126 1.339(3) yes
O704 H704 0.8407 no
N152 H152 0.91(2) no
N153 H153 0.945(19) no
N154 H154 0.91(2) no
N162 H162 0.86(2) no
N163 H163 0.890(19) no
N164 H164 0.90(2) no
O803 C801 1.192(3) yes
O804 C801 1.313(3) yes
N251 C214 1.376(2) yes
N251 C215 1.318(2) yes
N252 C212 1.378(2) yes
N252 C215 1.349(2) yes
N253 C215 1.367(2) yes
N253 C216 1.403(2) yes
N254 C216 1.343(2) yes
N254 C202 1.469(2) yes
N261 C225 1.316(2) yes
N261 C224 1.382(3) yes
N262 C222 1.376(3) yes
N262 C225 1.358(2) yes
N263 C226 1.402(2) yes
N263 C225 1.360(2) yes
N264 C206 1.468(2) yes
N264 C226 1.337(3) yes
O804 H804 0.8406 no
N252 H252 0.86(2) no
N253 H253 0.91(2) no
N254 H254 0.90(2) no
N262 H262 0.87(2) no
N263 H263 0.85(2) no
N264 H264 0.88(2) no
O903 C901 1.212(2) yes
O904 C901 1.325(3) yes
O904 H904 0.8396 no
C101 C102 1.520(3) no
C102 C103 1.530(3) no
C103 C104 1.518(3) no
C104 C105 1.518(3) no
C105 C106 1.517(3) no
C106 C107 1.519(3) no
C111 C112 1.493(3) no
C112 C113 1.344(3) no
C113 C114 1.434(3) no
C121 C122 1.498(3) no
C122 C123 1.340(3) no
C123 C124 1.433(3) no
C101 H10B 0.9804 no
C101 H10A 0.9804 no
C101 H10C 0.9807 no
C102 H102 0.9992 no
C103 H10D 0.9894 no
C103 H10E 0.9898 no
C104 H10F 0.9901 no
C104 H10G 0.9895 no
C105 H10I 0.9898 no
C105 H10H 0.9895 no
C106 H106 1.0001 no
C107 H10K 0.9803 no
C107 H10L 0.9795 no
C107 H10J 0.9800 no
C111 H11B 0.9794 no
C111 H11C 0.9801 no
C111 H11A 0.9795 no
C113 H113 0.9497 no
C121 H12C 0.9799 no
C121 H12A 0.9802 no
C121 H12B 0.9805 no
C123 H123 0.9505 no
C201 C202 1.525(3) no
C202 C203 1.524(3) no
C203 C204 1.513(3) no
C204 C205 1.518(3) no
C205 C206 1.531(3) no
C206 C207 1.506(3) no
C211 C212 1.497(3) no
C212 C213 1.342(3) no
C213 C214 1.428(3) no
C221 C222 1.492(3) no
C222 C223 1.342(3) no
C223 C224 1.440(3) no
C201 H20B 0.9795 no
C201 H20C 0.9797 no
C201 H20A 0.9802 no
C202 H202 1.0003 no
C203 H20D 0.9897 no
C203 H20E 0.9903 no
C204 H20F 0.9895 no
C204 H20G 0.9902 no
C205 H20I 0.9899 no
C205 H20H 0.9897 no
C206 H206 1.0003 no
C207 H20L 0.9802 no
C207 H20K 0.9798 no
C207 H20J 0.9799 no
C211 H21B 0.9806 no
C211 H21A 0.9803 no
C211 H21C 0.9805 no
C213 H213 0.9496 no
C221 H22C 0.9802 no
C221 H22B 0.9802 no
C221 H22A 0.9794 no
C223 H223 0.9500 no
C701 C702 1.491(3) no
C702 H70C 0.9808 no
C702 H70A 0.9791 no
C702 H70B 0.9797 no
C801 C802 1.497(3) no
C802 H80C 0.9796 no
C802 H80B 0.9797 no
C802 H80A 0.9805 no
C901 C902 1.489(3) no
C902 H90A 0.9796 no
C902 H90B 0.9801 no
C902 H90C 0.9797 no

loop_
_geom_contact_atom_site_label_1
_geom_contact_atom_site_label_2
_geom_contact_distance
_geom_contact_site_symmetry_2
_geom_contact_publ_flag
O131 O704 2.642(2) 1_565 no
O131 N254 2.880(2) 2_666 no
O132 N152 2.562(2) . no
O132 C103 3.278(2) . no
O141 O904 2.659(2) 1_655 no
O141 N264 2.898(2) 2_666 no
O142 N162 2.582(2) . no
O131 H254 1.98(2) 2_666 no
O131 H704 1.8151 1_565 no
O231 O804 2.660(2) 2_566 no
O231 N154 2.868(2) 2_666 no
O132 H10E 2.7691 . no
O132 H152 1.81(2) . no
O132 H22C 2.5061 . no
O232 O903 3.218(2) 2_566 no
O132 H102 2.5349 . no
O232 C221 3.297(3) 1_455 no
O232 C222 3.347(2) 1_455 no
O232 N252 2.597(2) . no
O232 C901 3.116(2) 2_566 no
O141 H904 1.8351 1_655 no
O241 N164 2.842(2) 2_666 no
O141 H20G 2.8591 2_666 no
O241 C111 3.212(3) . no
O141 H264 2.02(2) 2_666 no
O242 C802 3.375(3) 2_656 no
O142 H162 1.87(2) . no
O242 N262 2.628(2) . no
O242 C205 3.224(3) . no
O142 H106 2.3988 . no
O231 H804 1.8416 2_566 no
O231 H153 2.855(19) 2_666 no
O231 H154 1.96(2) 2_666 no
O232 H252 1.90(2) . no
O232 H22B 2.6091 1_455 no
O232 H202 2.4028 . no
O241 H164 1.945(19) 2_666 no
O241 H11C 2.6131 . no
O241 H10I 2.8194 2_666 no
O242 H206 2.5977 . no
O242 H262 1.96(2) . no
O242 H20H 2.7140 . no
O242 H90A 2.7141 2_666 no
O703 C221 3.165(3) 2_656 no
O703 H22A 2.5053 2_656 no
O803 C213 3.255(3) 2_566 no
O703 H80B 2.8899 . no
O803 C121 3.311(3) 1_455 no
O703 H262 2.71(2) 2_656 no
O704 H10H 2.7556 . no
O704 H20E 2.7818 2_656 no
O804 O231 2.660(2) 2_566 no
O903 O232 3.218(2) 2_566 no
O803 H213 2.4479 2_566 no
O803 H90C 2.6434 2_665 no
O903 C123 3.344(2) 1_455 no
O903 C211 3.222(2) 2_566 no
O803 H12C 2.5762 1_455 no
O904 O141 2.659(2) 1_455 no
O804 H10A 2.6362 1_455 no
O903 H252 2.708(19) 2_566 no
O903 H21B 2.3636 2_566 no
O903 H123 2.6281 1_455 no
O904 H20F 2.6767 2_566 no
O904 H20L 2.8965 2_566 no
N151 N253 2.967(2) 2_666 no
N152 O132 2.562(2) . no
N153 N251 2.961(2) 2_666 no
N153 C115 3.431(2) 2_766 no
N154 O231 2.868(2) 2_666 no
N161 N263 2.971(2) 2_666 no
N161 C122 3.431(2) 2_765 no
N162 O142 2.582(2) . no
N163 N261 2.947(2) 2_666 no
N164 O241 2.842(2) 2_666 no
N151 H253 2.06(2) 2_666 no
N251 N153 2.961(2) 2_666 no
N252 O232 2.597(2) . no
N253 N151 2.967(2) 2_666 no
N154 H10G 2.6026 . no
N254 O131 2.880(2) 2_666 no
N261 N163 2.947(2) 2_666 no
N161 H263 2.13(2) 2_666 no
N262 C114 3.370(3) 2_666 no
N262 C113 3.435(3) 2_666 no
N262 O242 2.628(2) . no
N263 N161 2.971(2) 2_666 no
N264 O141 2.898(2) 2_666 no
N164 H10G 2.5052 . no
N251 H153 2.023(19) 2_666 no
N254 H20G 2.5078 . no
N261 H21C 2.9293 1_655 no
N261 H163 2.057(19) 2_666 no
N263 H12B 2.8113 1_456 no
N264 H12B 2.8709 1_456 no
N264 H20G 2.4801 . no
C101 C113 3.554(3) 2_766 no
C103 O132 3.278(2) . no
C104 C126 3.468(3) . no
C111 O241 3.212(3) . no
C112 C222 3.536(3) 2_666 no
C113 C101 3.554(3) 2_766 no
C113 N262 3.435(3) 2_666 no
C113 C222 3.425(3) 2_666 no
C113 O703 3.294(3) 1_565 no
C114 C225 3.449(3) 2_666 no
C114 N262 3.370(3) 2_666 no
C115 N153 3.431(2) 2_766 no
C115 C116 3.347(3) 2_766 no
C116 C115 3.347(3) 2_766 no
C121 O803 3.311(3) 1_655 no
C122 C212 3.469(3) 2_666 no
C122 C213 3.380(3) 2_666 no
C122 C125 3.399(3) 2_765 no
C122 N161 3.431(2) 2_765 no
C123 C212 3.429(3) 2_666 no
C123 C125 3.444(3) 2_765 no
C123 O903 3.344(2) 1_655 no
C124 C215 3.468(3) 2_666 no
C125 C214 3.514(3) 2_666 no
C125 C122 3.399(3) 2_765 no
C125 C123 3.444(3) 2_765 no
C126 C104 3.468(3) . no
C101 H70A 3.0728 1_655 no
C101 H10F 2.8506 . no
C104 H10A 2.8329 . no
C104 H164 3.01(2) . no
C204 C216 3.599(3) . no
C104 H154 3.03(2) . no
C205 O242 3.224(3) . no
C211 O903 3.222(2) 2_566 no
C212 C123 3.429(3) 2_666 no
C212 C122 3.469(3) 2_666 no
C213 C122 3.380(3) 2_666 no
C113 H22A 3.0436 2_666 no
C113 H704 2.9444 1_565 no
C213 O803 3.255(3) 2_566 no
C113 H10C 2.6253 2_766 no
C114 H10C 2.8361 2_766 no
C214 C125 3.514(3) 2_666 no
C114 H253 2.90(2) 2_666 no
C114 H254 2.82(2) 2_666 no
C114 H704 2.6708 1_565 no
C215 C124 3.468(3) 2_666 no
C115 H253 3.032(19) 2_666 no
C116 H10E 2.8902 . no
C116 H152 2.39(2) . no
C216 C221 3.490(3) 1_455 no
C216 C204 3.599(3) . no
C221 O232 3.297(3) 1_655 no
C221 C216 3.490(3) 1_655 no
C221 O703 3.165(3) 2_656 no
C222 C112 3.536(3) 2_666 no
C222 O232 3.347(2) 1_655 no
C222 C113 3.425(3) 2_666 no
C124 H263 2.99(2) 2_666 no
C124 H904 2.7765 1_655 no
C124 H264 2.85(2) 2_666 no
C125 H263 3.088(19) 2_666 no
C225 C114 3.449(3) 2_666 no
C126 H10G 2.8037 . no
C126 H162 2.42(2) . no
C201 H10F 3.0738 2_656 no
C201 H22B 3.0178 1_455 no
C204 H254 3.00(2) . no
C204 H20L 2.8732 . no
C204 H264 2.87(2) . no
C207 H20F 2.9370 . no
C211 H12A 2.8906 1_356 no
C213 H804 3.0398 2_566 no
C213 H11B 2.9702 1_455 no
C213 H12C 3.0738 2_666 no
C213 H10J 3.0957 2_566 no
C214 H804 2.7342 2_566 no
C214 H11B 2.8495 1_455 no
C214 H153 2.846(19) 2_666 no
C214 H154 2.85(2) 2_666 no
C215 H153 3.032(19) 2_666 no
C216 H252 2.44(2) . no
C216 H22B 2.8107 1_455 no
C216 H20G 2.9887 . no
C221 H10E 3.0130 . no
C221 H20A 2.9375 1_655 no
C224 H164 2.78(2) 2_666 no
C224 H21C 3.0417 1_655 no
C224 H163 2.904(19) 2_666 no
C225 H163 3.038(19) 2_666 no
C226 H12B 3.0280 1_456 no
C226 H20H 2.9148 . no
C226 H262 2.49(2) . no
C226 H20G 3.0699 . no
C802 O242 3.375(3) 2_656 no
C801 H213 3.0640 2_566 no
C901 O232 3.116(2) 2_566 no
H10A H10F 2.3622 . no
H10A H154 2.4535 . no
H10A O804 2.6362 1_655 no
H10A C104 2.8329 . no
H10B H10D 2.5044 . no
H10C C113 2.6253 2_766 no
H10C C114 2.8361 2_766 no
H10C H113 2.5178 2_766 no
H10D H10B 2.5044 . no
H10E H22C 2.3760 . no
H10E O132 2.7691 . no
H10E H10I 2.3537 . no
H10E C221 3.0130 . no
H10E C116 2.8902 . no
H10F H10A 2.3622 . no
H10F C101 2.8506 . no
H10F H20B 2.4618 2_656 no
H10F C201 3.0738 2_656 no
H10G N154 2.6026 . no
H10G H154 2.4546 . no
H10G H164 2.5134 . no
H10G N164 2.5052 . no
H10G C126 2.8037 . no
H10H O704 2.7556 . no
H10H H10K 2.5391 . no
H10I H164 2.4344 . no
H10I O241 2.8194 2_666 no
H10I H10J 2.4978 . no
H10I H10E 2.3537 . no
H10J H10I 2.4978 . no
H10J H213 2.4471 2_566 no
H10J C213 3.0957 2_566 no
H10K H10H 2.5391 . no
H10L C901 2.9170 2_665 no
H11A H113 2.4719 . no
H11B C214 2.8495 1_655 no
H11B C213 2.9702 1_655 no
H11B H152 2.4786 . no
H11C H223 2.5368 . no
H11C O241 2.6131 . no
H12A H21C 2.5568 1_754 no
H12A H123 2.4820 . no
H12A C211 2.8906 1_754 no
H12A H21B 2.4607 1_754 no
H12B N263 2.8113 1_654 no
H12B H263 2.5648 1_654 no
H12B N264 2.8709 1_654 no
H12B H162 2.4824 . no
H12B C226 3.0280 1_654 no
H12C C213 3.0738 2_666 no
H12C O803 2.5762 1_655 no
H20A H22B 2.1877 1_455 no
H20A C221 2.9375 1_455 no
H20B H20D 2.5281 . no
H20B H10F 2.4618 2_656 no
H20B O804 2.8509 2_556 no
H20C H20E 2.4630 . no
H20D H20B 2.5281 . no
H20D H106 2.4868 2_656 no
H20E O704 2.7818 2_656 no
H20E H20C 2.4630 . no
H20E H20H 2.3855 . no
H20E H254 2.5013 . no
H20F C207 2.9370 . no
H20F H20L 2.4162 . no
H20F O904 2.6767 2_566 no
H20G H254 2.4717 . no
H20G C226 3.0699 . no
H20G C216 2.9887 . no
H20G H264 2.2675 . no
H20G O141 2.8591 2_666 no
H20G N264 2.4801 . no
H20G N254 2.5078 . no
H20H H20E 2.3855 . no
H20H O242 2.7140 . no
H20H C226 2.9148 . no
H20I H20K 2.5215 . no
H20K H20I 2.5215 . no
H20L C204 2.8732 . no
H20L H264 2.3971 . no
H20L H20F 2.4162 . no
H20L O904 2.8965 2_566 no
H21A H213 2.4502 . no
H21B O903 2.3636 2_566 no
H21B H12A 2.4607 1_356 no
H21B H252 2.5568 . no
H21C C224 3.0417 1_455 no
H21C N261 2.9293 1_455 no
H21C H12A 2.5568 1_356 no
H22A O703 2.5053 2_656 no
H22A C113 3.0436 2_666 no
H22B C216 2.8107 1_655 no
H22B H20A 2.1877 1_655 no
H22B O232 2.6091 1_655 no
H22B C201 3.0178 1_655 no
H22B H262 2.5373 . no
H22C H223 2.4350 . no
H22C O132 2.5061 . no
H22C H10E 2.3760 . no
H70A C101 3.0728 1_455 no
H80B O703 2.8899 . no
H90A O242 2.7141 2_666 no
H102 O132 2.5349 . no
H106 O142 2.3988 . no
H106 H20D 2.4868 2_656 no
H113 C701 2.9540 1_565 no
H113 H704 2.5206 1_565 no
H113 O703 2.5627 1_565 no
H113 H10C 2.5178 2_766 no
H113 H11A 2.4719 . no
H123 H12A 2.4820 . no
H123 O903 2.6281 1_655 no
H152 C116 2.39(2) . no
H152 H11B 2.4786 . no
H152 O132 1.81(2) . no
H153 H154 2.21(3) . no
H153 C214 2.846(19) 2_666 no
H153 N251 2.023(19) 2_666 no
H153 C215 3.032(19) 2_666 no
H153 O231 2.855(19) 2_666 no
H154 H10G 2.4546 . no
H154 H10A 2.4535 . no
H154 C214 2.85(2) 2_666 no
H154 C104 3.03(2) . no
H154 O231 1.96(2) 2_666 no
H154 H153 2.21(3) . no
H162 H12B 2.4824 . no
H162 C126 2.42(2) . no
H162 O142 1.87(2) . no
H163 N261 2.057(19) 2_666 no
H163 H164 2.18(3) . no
H163 C224 2.904(19) 2_666 no
H163 C225 3.038(19) 2_666 no
H164 H163 2.18(3) . no
H164 H10G 2.5134 . no
H164 H10I 2.4344 . no
H164 C224 2.78(2) 2_666 no
H164 C104 3.01(2) . no
H164 O241 1.945(19) 2_666 no
H202 O232 2.4028 . no
H202 H80A 2.5614 2_556 no
H206 O242 2.5977 . no
H213 H10J 2.4471 2_566 no
H213 H21A 2.4502 . no
H213 O803 2.4479 2_566 no
H213 C801 3.0640 2_566 no
H223 H11C 2.5368 . no
H223 H22C 2.4350 . no
H252 C216 2.44(2) . no
H252 O232 1.90(2) . no
H252 H21B 2.5568 . no
H252 O903 2.708(19) 2_566 no
H253 H254 2.22(3) . no
H253 C114 2.90(2) 2_666 no
H253 C115 3.032(19) 2_666 no
H253 N151 2.06(2) 2_666 no
H254 C204 3.00(2) . no
H254 C114 2.82(2) 2_666 no
H254 H20G 2.4717 . no
H254 H253 2.22(3) . no
H254 H20E 2.5013 . no
H254 O131 1.98(2) 2_666 no
H262 H22B 2.5373 . no
H262 O703 2.71(2) 2_656 no
H262 C226 2.49(2) . no
H262 O242 1.96(2) . no
H263 C125 3.088(19) 2_666 no
H263 H264 2.23(3) . no
H263 N161 2.13(2) 2_666 no
H263 H12B 2.5648 1_456 no
H263 C124 2.99(2) 2_666 no
H264 C204 2.87(2) . no
H264 H20G 2.2675 . no
H264 H20L 2.3971 . no
H264 H263 2.23(3) . no
H264 O141 2.02(2) 2_666 no
H264 C124 2.85(2) 2_666 no
H804 C213 3.0398 2_566 no
H804 C214 2.7342 2_566 no
H804 O231 1.8416 2_566 no
H904 O141 1.8351 1_455 no
H904 C124 2.7765 1_455 no

loop_
_geom_hbond_atom_site_label_D
_geom_hbond_atom_site_label_H
_geom_hbond_atom_site_label_A
_geom_hbond_distance_DH
_geom_hbond_distance_HA
_geom_hbond_distance_DA
_geom_hbond_angle_DHA
_geom_hbond_site_symmetry_A
_geom_hbond_publ_flag
N152 H152 O132 0.91(2) 1.81(2) 2.562(2) 138.4(18) . yes
N153 H153 N251 0.945(19) 2.023(19) 2.961(2) 172.0(16) 2_666 yes
N154 H154 O231 0.91(2) 1.96(2) 2.868(2) 176(2) 2_666 yes
N162 H162 O142 0.86(2) 1.87(2) 2.582(2) 139.1(19) . yes
N163 H163 N261 0.890(19) 2.057(19) 2.947(2) 178.3(14) 2_666 yes
N164 H164 O241 0.90(2) 1.945(19) 2.842(2) 171.6(17) 2_666 yes
N252 H252 O232 0.86(2) 1.90(2) 2.597(2) 137.3(18) . yes
N253 H253 N151 0.91(2) 2.06(2) 2.967(2) 176.3(16) 2_666 yes
N254 H254 O131 0.90(2) 1.98(2) 2.880(2) 176.0(19) 2_666 yes
N262 H262 O242 0.87(2) 1.96(2) 2.628(2) 133.1(18) . yes
N263 H263 N161 0.85(2) 2.13(2) 2.971(2) 177.7(17) 2_666 yes
N264 H264 O141 0.88(2) 2.02(2) 2.898(2) 177(2) 2_666 yes
O704 H704 O131 0.8400 1.8200 2.642(2) 167.00 1_545 yes
O804 H804 O231 0.8400 1.8400 2.660(2) 164.00 2_566 yes
O904 H904 O141 0.8400 1.8400 2.659(2) 166.00 1_455 yes
C104 H10G N154 0.9900 2.6000 2.994(3) 104.00 . yes
C104 H10G N164 0.9900 2.5100 2.938(3) 106.00 . yes
C121 H12C O803 0.9800 2.5800 3.311(3) 132.00 1_655 yes
C204 H20G N254 0.9900 2.5100 2.938(3) 106.00 . yes
C204 H20G N264 0.9900 2.4800 2.923(3) 107.00 . yes
C211 H21B O903 0.9800 2.3600 3.222(2) 146.00 2_566 yes
C221 H22A O703 0.9800 2.5100 3.165(3) 125.00 2_656 yes
C221 H22C O132 0.9800 2.5100 3.444(3) 160.00 . yes
C106 H106 O142 1.0000 2.4000 2.825(2) 105.00 . yes
C113 H113 O703 0.9500 2.5600 3.294(3) 134.00 1_565 yes
C202 H202 O232 1.0000 2.4000 2.825(2) 105.00 . yes
C213 H213 O803 0.9500 2.4500 3.255(3) 143.00 2_566 yes

loop_
_geom_torsion_atom_site_label_1
_geom_torsion_atom_site_label_2
_geom_torsion_atom_site_label_3
_geom_torsion_atom_site_label_4
_geom_torsion
_geom_torsion_publ_flag
H704 O704 C701 C702 174.98 no
H704 O704 C701 O703 -4.85 no
H152 N152 C115 N153 0.8(14) no
H152 N152 C115 N151 -178.9(14) no
H152 N152 C112 C111 0.6(16) no
H152 N152 C112 C113 -178.4(16) no
H153 N153 C115 N151 -1.8(13) no
H153 N153 C115 N152 178.5(13) no
H153 N153 C116 O132 -179.8(14) no
H153 N153 C116 N154 1.4(14) no
H154 N154 C102 H102 153.19 no
H154 N154 C116 O132 174.3(15) no
H154 N154 C116 N153 -7.0(15) no
H154 N154 C102 C103 -89.0(15) no
C116 N154 C102 H102 -42.51 no
H154 N154 C102 C101 35.8(15) no
H162 N162 C122 C121 0.2(16) no
H162 N162 C125 N163 0.3(14) no
H162 N162 C122 C123 -179.9(16) no
H162 N162 C125 N161 -179.9(14) no
H163 N163 C126 O142 -177.7(14) no
H163 N163 C125 N161 -5.9(14) no
H163 N163 C126 N164 3.6(14) no
H163 N163 C125 N162 173.9(14) no
C126 N164 C106 H106 -5.20 no
H164 N164 C106 C105 -40.8(14) no
H164 N164 C106 C107 82.6(14) no
H164 N164 C106 H106 -158.84 no
H164 N164 C126 O142 164.3(14) no
H164 N164 C126 N163 -17.0(14) no
C214 N251 C215 N252 3.3(3) no
C214 N251 C215 N253 -176.05(16) no
C215 N251 C214 C213 -1.7(3) no
C215 N251 C214 O231 179.04(17) no
C215 N252 C212 C213 -0.3(3) no
C212 N252 C215 N251 -2.3(3) no
C215 N252 C212 C211 -179.04(16) no
C212 N252 C215 N253 177.02(16) no
C215 N253 C216 O232 1.9(3) no
C215 N253 C216 N254 -179.04(17) no
C216 N253 C215 N252 4.6(3) no
C216 N253 C215 N251 -175.99(17) no
C216 N254 C202 C203 -121.1(2) no
C202 N254 C216 O232 -8.8(3) no
C202 N254 C216 N253 172.18(16) no
C216 N254 C202 C201 116.3(2) no
C225 N261 C224 O241 -178.79(18) no
C225 N261 C224 C223 0.2(3) no
C224 N261 C225 N263 -177.70(17) no
C224 N261 C225 N262 1.5(3) no
C225 N262 C222 C221 179.78(18) no
C222 N262 C225 N261 -1.2(3) no
C222 N262 C225 N263 177.96(17) no
C225 N262 C222 C223 -0.9(3) no
C226 N263 C225 N261 -168.84(17) no
C226 N263 C225 N262 11.9(3) no
C225 N263 C226 O242 -1.8(3) no
C225 N263 C226 N264 175.60(18) no
C206 N264 C226 O242 -9.3(3) no
C226 N264 C206 C207 162.89(18) no
C226 N264 C206 C205 -70.5(2) no
C206 N264 C226 N263 173.33(17) no
H904 O904 C901 O903 10.26 no
H904 O904 C901 C902 -169.84 no
H10A C101 C102 C103 64.48 no
H10C C101 C102 N154 61.03 no
H10C C101 C102 C103 -175.49 no
H10A C101 C102 H102 -176.40 no
H10B C101 C102 N154 -179.01 no
H10B C101 C102 H102 63.59 no
H10B C101 C102 C103 -55.53 no
H10C C101 C102 H102 -56.36 no
H10A C101 C102 N154 -59.00 no
N154 C102 C103 H10E -63.06 no
C101 C102 C103 H10D 57.11 no
N154 C102 C103 H10D -179.85 no
H102 C102 C103 H10D -62.03 no
H102 C102 C103 C104 176.40 no
H102 C102 C103 H10E 54.76 no
C101 C102 C103 H10E 173.91 no
H10E C103 C104 H10F -171.50 no
H10D C103 C104 H10G -172.12 no
H10E C103 C104 C105 -50.19 no
H10D C103 C104 H10F -54.69 no
H10D C103 C104 C105 66.61 no
C102 C103 C104 H10F 66.90 no
H10E C103 C104 H10G 71.07 no
C102 C103 C104 H10G -50.53 no
C103 C104 C105 H10I 43.15 no
C103 C104 C105 H10H -73.90 no
H10F C104 C105 C106 -74.06 no
H10F C104 C105 H10H 47.40 no
H10F C104 C105 H10I 164.45 no
H10G C104 C105 C106 43.32 no
H10G C104 C105 H10H 164.79 no
H10G C104 C105 H10I -78.16 no
H10I C105 C106 H106 -178.12 no
H10I C105 C106 N164 63.86 no
H10H C105 C106 C107 58.40 no
H10H C105 C106 H106 -61.14 no
H10H C105 C106 N164 -179.15 no
C104 C105 C106 H106 60.35 no
H10I C105 C106 C107 -58.59 no
C105 C106 C107 H10K -62.69 no
N164 C106 C107 H10L 55.42 no
C105 C106 C107 H10J 57.30 no
H106 C106 C107 H10K 56.85 no
C105 C106 C107 H10L 177.30 no
H106 C106 C107 H10J 176.84 no
N164 C106 C107 H10J -64.59 no
N164 C106 C107 H10K 175.42 no
H106 C106 C107 H10L -63.15 no
H11C C111 C112 C113 100.19 no
H11C C111 C112 N152 -78.77 no
H11A C111 C112 C113 -19.74 no
H11B C111 C112 C113 -139.75 no
H11A C111 C112 N152 161.30 no
H11B C111 C112 N152 41.29 no
N152 C112 C113 H113 177.86 no
C111 C112 C113 H113 -1.09 no
H113 C113 C114 O131 3.12 no
H113 C113 C114 N151 -177.65 no
H12B C121 C122 N162 44.40 no
H12A C121 C122 N162 164.36 no
H12C C121 C122 C123 104.48 no
H12C C121 C122 N162 -75.64 no
H12A C121 C122 C123 -15.52 no
H12B C121 C122 C123 -135.48 no
C121 C122 C123 H123 -0.06 no
N162 C122 C123 H123 -179.93 no
H123 C123 C124 N161 178.84 no
H123 C123 C124 O141 -0.46 no
N254 C202 C203 C204 55.5(2) no
C201 C202 C203 C204 178.32(18) no
C202 C203 C204 C205 -167.98(17) no
C203 C204 C205 C206 167.77(17) no
C204 C205 C206 C207 70.2(2) no
C204 C205 C206 N264 -53.2(2) no
N252 C212 C213 C214 1.7(3) no
C211 C212 C213 C214 -179.67(17) no
C212 C213 C214 O231 178.45(18) no
C212 C213 C214 N251 -0.7(3) no
N262 C222 C223 C224 2.5(3) no
C221 C222 C223 C224 -178.2(2) no
C222 C223 C224 O241 176.7(2) no
C222 C223 C224 N261 -2.2(3) no
O703 C701 C702 H70B -114.33 no
O703 C701 C702 H70C 125.75 no
O704 C701 C702 H70A -174.09 no
O704 C701 C702 H70B 65.84 no
O704 C701 C702 H70C -54.07 no
O703 C701 C702 H70A 5.73 no
O903 C901 C902 H90A -75.07 no
O903 C901 C902 H90B 164.91 no
O903 C901 C902 H90C 44.98 no
O904 C901 C902 H90A 105.03 no
O904 C901 C902 H90B -14.99 no
O904 C901 C902 H90C -134.92 no
